data_4000487
_journal_name_full 'Chemistry of Materials'
_journal_paper_doi 10.1021/cm040161s
_journal_year 2004
_chemical_formula_sum 'As Fe O4'
_chemical_formula_weight 194.77
_space_group_IT_number 74
_symmetry_space_group_name_Hall '-I 2c 2'
_symmetry_space_group_name_H-M 'I m a m'
_atom_sites_solution_hydrogens geom
_atom_sites_solution_primary direct
_atom_sites_solution_secondary difmap
_cell_angle_alpha 90
_cell_angle_beta 90
_cell_angle_gamma 90
_cell_formula_units_Z 12
_cell_length_a 13.468(2)
_cell_length_b 6.5255(11)
_cell_length_c 10.7678(18)
_cell_measurement_temperature 293(2)
_cell_volume 946.3(3)
_diffrn_ambient_temperature 293(2)
_diffrn_measured_fraction_theta_full 0.951
_diffrn_measured_fraction_theta_max 0.951
_diffrn_radiation_monochromator graphite
_diffrn_radiation_type MoK\a
_diffrn_radiation_wavelength 0.71073
_diffrn_reflns_av_R_equivalents 0.0424
_diffrn_reflns_av_unetI/netI 0.0221
_diffrn_reflns_limit_h_max 16
_diffrn_reflns_limit_h_min -16
_diffrn_reflns_limit_k_max 7
_diffrn_reflns_limit_k_min -7
_diffrn_reflns_limit_l_max 13
_diffrn_reflns_limit_l_min -13
_diffrn_reflns_number 3756
_diffrn_reflns_theta_full 25.87
_diffrn_reflns_theta_max 25.87
_diffrn_reflns_theta_min 4.74
_exptl_absorpt_coefficient_mu 15.014
_exptl_crystal_density_diffrn 4.101
_exptl_crystal_density_method 'not measured'
_exptl_crystal_F_000 1092
_refine_diff_density_max 0.383
_refine_diff_density_min -0.849
_refine_diff_density_rms 0.138
_refine_ls_extinction_method none
_refine_ls_goodness_of_fit_ref 1.002
_refine_ls_hydrogen_treatment mixed
_refine_ls_matrix_type full
_refine_ls_number_parameters 49
_refine_ls_number_reflns 484
_refine_ls_number_restraints 0
_refine_ls_restrained_S_all 1.002
_refine_ls_R_factor_all 0.0221
_refine_ls_R_factor_gt 0.0177
_refine_ls_shift/su_max 0
_refine_ls_shift/su_mean 0
_refine_ls_structure_factor_coef Fsqd
_refine_ls_weighting_details 'calc w=1/[\s^2^(Fo^2^)+(0.0271P)^2^+0.0000P] where P=(Fo^2^+2Fc^2^)/3'
_refine_ls_weighting_scheme calc
_refine_ls_wR_factor_gt 0.0404
_refine_ls_wR_factor_ref 0.0415
_reflns_number_gt 432
_reflns_number_total 484
_reflns_threshold_expression >2sigma(I)
_cod_database_code 4000487

loop_
_symmetry_equiv_pos_as_xyz
'x, y, z'
'-x, -y, z+1/2'
'-x+1/2, y+1/2, z+1/2'
'x+1/2, -y+1/2, z'
'x+1/2, y+1/2, z+1/2'
'-x+1/2, -y+1/2, z+1'
'-x+1, y+1, z+1'
'x+1, -y+1, z+1/2'
'-x, -y, -z'
'x, y, -z-1/2'
'x-1/2, -y-1/2, -z-1/2'
'-x-1/2, y-1/2, -z'
'-x+1/2, -y+1/2, -z+1/2'
'x+1/2, y+1/2, -z'
'x, -y, -z'
'-x, y, -z+1/2'

loop_
_atom_site_label
_atom_site_type_symbol
_atom_site_fract_x
_atom_site_fract_y
_atom_site_fract_z
_atom_site_U_iso_or_equiv
_atom_site_adp_type
_atom_site_occupancy
_atom_site_symmetry_multiplicity
_atom_site_calc_flag
_atom_site_refinement_flags
_atom_site_disorder_assembly
_atom_site_disorder_group
As1 As 0.17659(3) 0.5 1 0.00620(15) Uani 1 2 d S . .
As2 As 0 0.18076(10) 0.75 0.00416(17) Uani 1 4 d S . .
Fe1 Fe 0.11382(4) 0 1 0.00648(18) Uani 1 2 d S . .
Fe2 Fe 0.25 0.25 0.75 0.0056(2) Uani 1 4 d S . .
O1 O 0.23451(16) 0.0406(3) 0.61442(17) 0.0081(4) Uani 1 1 d . . .
O2 O 0.10980(15) 0.2944(4) 0.4684(2) 0.0121(5) Uani 1 1 d . . .
O3 O 0.1051(2) 0.3128(5) 0.75 0.0089(7) Uani 1 2 d S . .
O4 O 0 0.0260(5) 0.6228(2) 0.0069(6) Uani 1 2 d S . .

loop_
_atom_site_aniso_label
_atom_site_aniso_U_11
_atom_site_aniso_U_22
_atom_site_aniso_U_33
_atom_site_aniso_U_23
_atom_site_aniso_U_13
_atom_site_aniso_U_12
As1 0.0057(2) 0.0058(3) 0.0070(2) -0.00084(14) 0 0
As2 0.0034(3) 0.0063(4) 0.0028(3) 0 0 0
Fe1 0.0047(3) 0.0079(4) 0.0068(3) 0.0017(2) 0 0
Fe2 0.0063(4) 0.0072(5) 0.0034(4) 0 0 -0.0008(3)
O1 0.0074(10) 0.0100(12) 0.0067(9) -0.0028(8) -0.0005(8) 0.0000(9)
O2 0.0112(12) 0.0090(14) 0.0161(10) -0.0006(9) -0.0019(8) -0.0020(9)
O3 0.0063(16) 0.0088(18) 0.0116(14) 0 0 -0.0038(13)
O4 0.0078(14) 0.0089(18) 0.0041(12) -0.0033(11) 0 0

loop_
_atom_type_symbol
_atom_type_description
_atom_type_scat_dispersion_real
_atom_type_scat_dispersion_imag
_atom_type_scat_source
O O 0.0106 0.006 'International Tables Vol C Tables 4.2.6.8 and 6.1.1.4'
As As 0.0499 2.0058 'International Tables Vol C Tables 4.2.6.8 and 6.1.1.4'
Fe Fe 0.3463 0.8444 'International Tables Vol C Tables 4.2.6.8 and 6.1.1.4'
